data_1549749
loop_
_publ_author_name
'Serrano-Maldonado, A.'
'Rozenel, S. S.'
'Jimenez-Santiago, J. L.'
'Guerrero-R\'ios, I.'
'Martin, E.'

_publ_section_title
;
 Rh nanoparticles from thiolate dimers: selective and reusable
 hydrogenation catalysts in ionic liquids
;
_journal_issue 17
_journal_name_full 'Catalysis Science &amp; Technology'
_journal_page_first 4373
_journal_paper_doi 10.1039/C8CY00227D
_journal_volume 8
_journal_year 2018
_chemical_formula_moiety 'C28 H46 Rh2 S2, 0.5 (C6 H14)'
_chemical_formula_sum 'C31 H53 Rh2 S2'
_chemical_formula_weight 695.67
_chemical_properties_physical Air-sensitive
_space_group_crystal_system monoclinic
_space_group_IT_number 14
_space_group_name_Hall '-P 2yn'
_space_group_name_H-M_alt 'P 1 21/n 1'
_symmetry_space_group_name_Hall '-P 2yn'
_symmetry_space_group_name_H-M 'P 1 21/n 1'
_atom_sites_solution_hydrogens geom
_atom_sites_solution_primary iterative
_atom_sites_solution_secondary difmap
_audit_creation_method SHELXL-2014/7
_audit_update_record
;
2018-01-02 deposited with the CCDC.
2018-07-22 downloaded from the CCDC.
;
_cell_angle_alpha 90
_cell_angle_beta 119.2390(10)
_cell_angle_gamma 90
_cell_formula_units_Z 4
_cell_length_a 10.8550(4)
_cell_length_b 28.6007(12)
_cell_length_c 10.8441(4)
_cell_measurement_reflns_used 7304
_cell_measurement_temperature 100(2)
_cell_measurement_theta_max 28.311
_cell_measurement_theta_min 2.150
_cell_volume 2937.7(2)
_computing_cell_refinement 'Bruker SAINT'
_computing_data_collection 'Bruker APEX2'
_computing_data_reduction 'Bruker SAINT'
_computing_molecular_graphics 'Bruker SHELXTL'
_computing_publication_material 'Bruker SHELXTL'
_computing_structure_refinement 'SHELXL-2014/7 (Sheldrick, 2014)'
_computing_structure_solution 'SHELXS-97 (Sheldrick 2008)'
_diffrn_ambient_temperature 100(2)
_diffrn_detector_area_resol_mean 8.366
_diffrn_measured_fraction_theta_full 0.999
_diffrn_measured_fraction_theta_max 0.997
_diffrn_measurement_device_type 'Bruker APEX-II CCD'
_diffrn_measurement_method '\f and \w scans'
_diffrn_radiation_type MoK\a
_diffrn_radiation_wavelength 0.71073
_diffrn_reflns_av_R_equivalents 0.0850
_diffrn_reflns_av_unetI/netI 0.0567
_diffrn_reflns_Laue_measured_fraction_full 0.999
_diffrn_reflns_Laue_measured_fraction_max 0.997
_diffrn_reflns_limit_h_max 12
_diffrn_reflns_limit_h_min -14
_diffrn_reflns_limit_k_max 38
_diffrn_reflns_limit_k_min 0
_diffrn_reflns_limit_l_max 14
_diffrn_reflns_limit_l_min 0
_diffrn_reflns_number 7462
_diffrn_reflns_point_group_measured_fraction_full 0.999
_diffrn_reflns_point_group_measured_fraction_max 0.997
_diffrn_reflns_theta_full 25.000
_diffrn_reflns_theta_max 28.311
_diffrn_reflns_theta_min 2.150
_diffrn_source 'FINE-FOCUS SEALED TUBE'
_exptl_absorpt_coefficient_mu 1.284
_exptl_absorpt_correction_T_max 0.980
_exptl_absorpt_correction_T_min 0.916
_exptl_absorpt_correction_type multi-scan
_exptl_absorpt_process_details SADABS
_exptl_crystal_colour yellow
_exptl_crystal_density_diffrn 1.573
_exptl_crystal_description plate
_exptl_crystal_F_000 1444
_exptl_crystal_recrystallization_method 'Re-crystallisation from solvent: hexane'
_exptl_crystal_size_max 0.100
_exptl_crystal_size_mid 0.050
_exptl_crystal_size_min 0.010
_refine_diff_density_max 1.740
_refine_diff_density_min -1.444
_refine_diff_density_rms 0.176
_refine_ls_extinction_method none
_refine_ls_goodness_of_fit_ref 1.072
_refine_ls_hydrogen_treatment constr
_refine_ls_matrix_type full
_refine_ls_number_parameters 317
_refine_ls_number_reflns 7304
_refine_ls_number_restraints 12
_refine_ls_restrained_S_all 1.072
_refine_ls_R_factor_all 0.0737
_refine_ls_R_factor_gt 0.0595
_refine_ls_shift/su_max 0.004
_refine_ls_shift/su_mean 0.000
_refine_ls_structure_factor_coef Fsqd
_refine_ls_weighting_details 'w=1/[\s^2^(Fo^2^)+(0.0226P)^2^+32.0387P] where P=(Fo^2^+2Fc^2^)/3'
_refine_ls_weighting_scheme calc
_refine_ls_wR_factor_gt 0.1170
_refine_ls_wR_factor_ref 0.1230
_reflns_Friedel_coverage 0.000
_reflns_number_gt 6306
_reflns_number_total 7304
_reflns_threshold_expression 'I > 2\s(I)'
_cod_data_source_file c8cy00227d2.cif
_cod_data_source_block AS02
_cod_depositor_comments 'Adding full bibliography for 1549749--1549750.cif.'
_cod_database_code 1549749
_shelx_shelxl_version_number 2014/7
_shelx_space_group_comment
;
The symmetry employed for this shelxl refinement is uniquely defined
by the following loop, which should always be used as a source of
symmetry information in preference to the above space-group names.
They are only intended as comments.
;
_shelx_estimated_absorpt_t_min 0.882
_shelx_estimated_absorpt_t_max 0.987
_publcif_funding_html
;
;

loop_
_space_group_symop_operation_xyz
'x, y, z'
'-x+1/2, y+1/2, -z+1/2'
'-x, -y, -z'
'x-1/2, -y-1/2, z-1/2'

loop_
_atom_site_label
_atom_site_type_symbol
_atom_site_fract_x
_atom_site_fract_y
_atom_site_fract_z
_atom_site_U_iso_or_equiv
_atom_site_adp_type
_atom_site_occupancy
_atom_site_site_symmetry_order
_atom_site_calc_flag
_atom_site_refinement_flags_posn
_atom_site_refinement_flags_adp
C1 C 0.1682(7) 0.1955(2) 0.6675(7) 0.0139(14) Uani 1 1 d . U
H1 H 0.0852 0.2044 0.5748 0.017 Uiso 1 1 calc R U
C2 C 0.2909(7) 0.2210(2) 0.7003(7) 0.0156(14) Uani 1 1 d . .
H2 H 0.2800 0.2447 0.6280 0.019 Uiso 1 1 calc R U
C3 C 0.3990(8) 0.2335(3) 0.8521(8) 0.0203(16) Uani 1 1 d . .
H3A H 0.3509 0.2355 0.9095 0.024 Uiso 1 1 calc R U
H3B H 0.4394 0.2647 0.8533 0.024 Uiso 1 1 calc R U
C4 C 0.5192(7) 0.1975(2) 0.9190(7) 0.0130(13) Uani 1 1 d . .
H4A H 0.5948 0.2063 0.8973 0.016 Uiso 1 1 calc R U
H4B H 0.5597 0.1981 1.0229 0.016 Uiso 1 1 calc R U
C5 C 0.4695(7) 0.1481(2) 0.8656(7) 0.0124(13) Uani 1 1 d . .
H5 H 0.5481 0.1257 0.8871 0.015 Uiso 1 1 calc R U
C6 C 0.3489(7) 0.1271(3) 0.8540(7) 0.0127(14) Uani 1 1 d . .
H6 H 0.3563 0.0924 0.8677 0.015 Uiso 1 1 calc R U
C7 C 0.2503(8) 0.1508(3) 0.8974(8) 0.0198(15) Uani 1 1 d . U
H7A H 0.3051 0.1732 0.9748 0.024 Uiso 1 1 calc R U
H7B H 0.2102 0.1270 0.9338 0.024 Uiso 1 1 calc R U
C8 C 0.1283(7) 0.1772(3) 0.7730(7) 0.0189(16) Uani 1 1 d . .
H8A H 0.0467 0.1558 0.7244 0.023 Uiso 1 1 calc R U
H8B H 0.0984 0.2037 0.8111 0.023 Uiso 1 1 calc R U
C11 C 0.6921(7) 0.1450(3) 0.6544(7) 0.0141(13) Uani 1 1 d . .
H11 H 0.7128 0.1226 0.7328 0.017 Uiso 1 1 calc R U
C12 C 0.6781(7) 0.1246(2) 0.5325(7) 0.0100(13) Uani 1 1 d . .
H12 H 0.6886 0.0898 0.5392 0.012 Uiso 1 1 calc R U
C13 C 0.7241(8) 0.1468(3) 0.4324(8) 0.0194(15) Uani 1 1 d . .
H13A H 0.8030 0.1687 0.4867 0.023 Uiso 1 1 calc R U
H13B H 0.7592 0.1219 0.3939 0.023 Uiso 1 1 calc R U
C14 C 0.6044(7) 0.1731(3) 0.3100(7) 0.0176(15) Uani 1 1 d . .
H14A H 0.5554 0.1516 0.2286 0.021 Uiso 1 1 calc R U
H14B H 0.6446 0.1991 0.2806 0.021 Uiso 1 1 calc R U
C15 C 0.4969(7) 0.1929(3) 0.3496(7) 0.0166(15) Uani 1 1 d . .
H15 H 0.4051 0.2023 0.2665 0.020 Uiso 1 1 calc R U
C16 C 0.5305(7) 0.2177(2) 0.4723(8) 0.0164(14) Uani 1 1 d . .
H16 H 0.4588 0.2418 0.4608 0.020 Uiso 1 1 calc R U
C17 C 0.6808(8) 0.2301(3) 0.5822(8) 0.0190(15) Uani 1 1 d . .
H17A H 0.6815 0.2614 0.6217 0.023 Uiso 1 1 calc R U
H17B H 0.7402 0.2317 0.5363 0.023 Uiso 1 1 calc R U
C18 C 0.7436(7) 0.1943(3) 0.7025(7) 0.0162(14) Uani 1 1 d . .
H18A H 0.8478 0.1950 0.7461 0.019 Uiso 1 1 calc R U
H18B H 0.7190 0.2035 0.7759 0.019 Uiso 1 1 calc R U
C21 C 0.5053(7) 0.0433(2) 0.7154(7) 0.0134(14) Uani 1 1 d . .
H21 H 0.5462 0.0598 0.8083 0.016 Uiso 1 1 calc R U
C22 C 0.6260(8) 0.0235(3) 0.6980(7) 0.0174(14) Uani 1 1 d . .
H22A H 0.6907 0.0491 0.7056 0.021 Uiso 1 1 calc R U
H22B H 0.5878 0.0092 0.6031 0.021 Uiso 1 1 calc R U
C23 C 0.7073(9) -0.0132(3) 0.8103(9) 0.0277(18) Uani 1 1 d . .
H23A H 0.7816 -0.0268 0.7934 0.033 Uiso 1 1 calc R U
H23B H 0.7542 0.0019 0.9044 0.033 Uiso 1 1 calc R U
C24 C 0.6117(10) -0.0521(3) 0.8100(8) 0.0285(18) Uani 1 1 d . .
H24A H 0.5735 -0.0696 0.7199 0.034 Uiso 1 1 calc R U
H24B H 0.6679 -0.0741 0.8879 0.034 Uiso 1 1 calc R U
C25 C 0.4914(11) -0.0335(3) 0.8271(9) 0.031(2) Uani 1 1 d . .
H25A H 0.5289 -0.0196 0.9224 0.037 Uiso 1 1 calc R U
H25B H 0.4279 -0.0596 0.8189 0.037 Uiso 1 1 calc R U
C26 C 0.4071(9) 0.0038(3) 0.7147(9) 0.0234(16) Uani 1 1 d . .
H26A H 0.3340 0.0173 0.7336 0.028 Uiso 1 1 calc R U
H26B H 0.3589 -0.0111 0.6202 0.028 Uiso 1 1 calc R U
C31 C 0.1156(6) 0.1299(2) 0.2877(6) 0.0105(11) Uani 1 1 d . .
H31 H 0.1575 0.0980 0.3170 0.013 Uiso 1 1 calc R U
C32 C 0.0955(8) 0.1403(3) 0.1428(8) 0.0223(17) Uani 1 1 d . .
H32A H 0.1867 0.1364 0.1440 0.027 Uiso 1 1 calc R U
H32B H 0.0653 0.1732 0.1181 0.027 Uiso 1 1 calc R U
C33 C -0.0164(8) 0.1077(3) 0.0284(8) 0.0222(16) Uani 1 1 d . .
H33A H -0.0312 0.1168 -0.0659 0.027 Uiso 1 1 calc R U
H33B H 0.0183 0.0750 0.0467 0.027 Uiso 1 1 calc R U
C34 C -0.1534(7) 0.1107(3) 0.0298(7) 0.0191(14) Uani 1 1 d . .
H34A H -0.2216 0.0883 -0.0395 0.023 Uiso 1 1 calc R U
H34B H -0.1930 0.1425 0.0015 0.023 Uiso 1 1 calc R U
C35 C -0.1329(10) 0.0998(4) 0.1749(9) 0.039(2) Uani 1 1 d . .
H35A H -0.1028 0.0669 0.1987 0.047 Uiso 1 1 calc R U
H35B H -0.2241 0.1036 0.1739 0.047 Uiso 1 1 calc R U
C36 C -0.0245(9) 0.1312(4) 0.2869(9) 0.032(2) Uani 1 1 d . .
H36A H -0.0098 0.1214 0.3806 0.038 Uiso 1 1 calc R U
H36B H -0.0605 0.1637 0.2701 0.038 Uiso 1 1 calc R U
C101 C 0.0131(15) 0.0460(6) 0.703(2) 0.109(8) Uani 1 1 d . .
H10A H -0.0192 0.0786 0.6875 0.163 Uiso 1 1 calc R U
H10B H -0.0387 0.0282 0.7397 0.163 Uiso 1 1 calc R U
H10C H 0.1144 0.0450 0.7704 0.163 Uiso 1 1 calc R U
C102 C -0.007(6) 0.0301(19) 0.598(4) 0.43(5) Uani 1 1 d . .
H10D H 0.0410 0.0528 0.5663 0.516 Uiso 1 1 calc R U
H10E H -0.1089 0.0363 0.5362 0.516 Uiso 1 1 calc R U
C103 C 0.008(3) -0.0052(9) 0.550(5) 0.18(2) Uani 1 1 d . .
H10F H 0.1036 -0.0182 0.6091 0.220 Uiso 1 1 calc R U
H10G H -0.0631 -0.0287 0.5408 0.220 Uiso 1 1 calc R U
S1 S 0.39161(18) 0.08484(4) 0.57482(17) 0.0095(2) Uani 1 1 d . .
S2 S 0.23891(15) 0.17305(5) 0.41315(15) 0.0087(3) Uani 1 1 d . .
Rh1 Rh 0.47460(5) 0.14818(2) 0.49491(5) 0.00811(11) Uani 1 1 d . .
Rh2 Rh 0.31274(5) 0.14998(2) 0.64792(5) 0.00794(11) Uani 1 1 d . .

loop_
_atom_site_aniso_label
_atom_site_aniso_U_11
_atom_site_aniso_U_22
_atom_site_aniso_U_33
_atom_site_aniso_U_23
_atom_site_aniso_U_13
_atom_site_aniso_U_12
C1 0.013(3) 0.019(3) 0.009(3) -0.002(2) 0.004(2) 0.012(2)
C2 0.017(4) 0.013(3) 0.008(3) -0.002(2) 0.000(3) 0.007(3)
C3 0.025(4) 0.014(3) 0.015(3) -0.002(3) 0.005(3) 0.003(3)
C4 0.012(3) 0.015(3) 0.011(3) -0.004(3) 0.004(3) -0.002(3)
C5 0.013(3) 0.015(3) 0.006(3) -0.004(3) 0.003(2) 0.003(3)
C6 0.010(3) 0.021(4) 0.006(3) 0.000(3) 0.003(2) 0.003(3)
C7 0.022(3) 0.032(3) 0.015(3) -0.002(3) 0.017(2) 0.002(3)
C8 0.011(3) 0.036(4) 0.008(3) 0.000(3) 0.003(3) 0.013(3)
C11 0.005(3) 0.020(3) 0.010(3) 0.001(3) -0.002(2) 0.002(3)
C12 0.008(3) 0.016(3) 0.008(3) 0.004(2) 0.005(2) 0.004(2)
C13 0.015(3) 0.027(4) 0.022(4) -0.006(3) 0.013(3) -0.003(3)
C14 0.014(3) 0.028(4) 0.005(3) 0.009(3) 0.000(3) -0.003(3)
C15 0.009(3) 0.022(4) 0.014(3) 0.012(3) 0.003(3) -0.003(3)
C16 0.009(3) 0.014(3) 0.022(4) 0.008(3) 0.005(3) 0.001(3)
C17 0.017(3) 0.016(4) 0.023(4) -0.001(3) 0.008(3) -0.006(3)
C18 0.007(3) 0.023(4) 0.013(3) -0.008(3) 0.001(3) -0.004(3)
C21 0.019(3) 0.011(3) 0.006(3) -0.001(2) 0.003(3) 0.004(2)
C22 0.018(3) 0.020(4) 0.010(3) 0.000(3) 0.004(3) 0.003(3)
C23 0.024(4) 0.018(4) 0.031(4) 0.003(3) 0.006(3) 0.007(3)
C24 0.050(5) 0.016(4) 0.020(4) 0.005(3) 0.018(4) 0.010(3)
C25 0.057(6) 0.014(4) 0.031(5) 0.012(3) 0.029(5) 0.007(4)
C26 0.032(4) 0.014(3) 0.029(4) 0.004(3) 0.019(3) -0.001(3)
C31 0.005(3) 0.014(3) 0.006(3) -0.004(2) -0.002(2) 0.000(2)
C32 0.011(3) 0.039(5) 0.012(3) -0.003(3) 0.002(3) -0.006(3)
C33 0.007(3) 0.042(4) 0.009(3) -0.011(3) -0.003(3) 0.001(3)
C34 0.008(3) 0.028(4) 0.011(3) -0.003(3) -0.004(2) 0.000(3)
C35 0.018(4) 0.088(7) 0.015(4) -0.016(5) 0.010(3) -0.029(5)
C36 0.019(4) 0.061(6) 0.024(4) -0.022(4) 0.017(3) -0.020(4)
C101 0.040(7) 0.066(10) 0.19(2) -0.050(12) 0.037(11) -0.009(7)
C102 0.68(10) 0.46(8) 0.16(3) -0.05(4) 0.21(5) 0.33(7)
C103 0.050(10) 0.052(14) 0.36(7) 0.083(18) 0.03(2) -0.009(9)
S1 0.0093(6) 0.0108(6) 0.0067(6) -0.0006(6) 0.0025(5) -0.0010(6)
S2 0.0055(7) 0.0130(7) 0.0025(6) 0.0004(5) -0.0021(5) -0.0001(5)
Rh1 0.0048(2) 0.0118(2) 0.0044(2) 0.00154(19) -0.00035(17) -0.00058(19)
Rh2 0.0067(2) 0.0107(2) 0.0037(2) -0.00076(19) 0.00045(17) 0.00158(19)

loop_
_atom_type_symbol
_atom_type_description
_atom_type_scat_dispersion_real
_atom_type_scat_dispersion_imag
_atom_type_scat_source
C C 0.0033 0.0000 'International Tables Vol C Tables 4.2.6.8 and 6.1.1.4'
H H 0.0000 0.0000 'International Tables Vol C Tables 4.2.6.8 and 6.1.1.4'
S S 0.1246 0.0000 'International Tables Vol C Tables 4.2.6.8 and 6.1.1.4'
Rh Rh -1.1178 0.0000 'International Tables Vol C Tables 4.2.6.8 and 6.1.1.4'

loop_
_geom_angle_atom_site_label_1
_geom_angle_atom_site_label_2
_geom_angle_atom_site_label_3
_geom_angle
_geom_angle_site_symmetry_1
_geom_angle_site_symmetry_3
C2 C1 C8 125.4(6) . .
C2 C1 Rh2 71.8(4) . .
C8 C1 Rh2 111.3(5) . .
C2 C1 H1 113.6 . .
C8 C1 H1 113.6 . .
Rh2 C1 H1 113.6 . .
C1 C2 C3 122.0(7) . .
C1 C2 Rh2 69.9(4) . .
C3 C2 Rh2 112.4(4) . .
C1 C2 H2 114.8 . .
C3 C2 H2 114.8 . .
Rh2 C2 H2 114.8 . .
C2 C3 C4 112.3(6) . .
C2 C3 H3A 109.1 . .
C4 C3 H3A 109.1 . .
C2 C3 H3B 109.1 . .
C4 C3 H3B 109.1 . .
H3A C3 H3B 107.9 . .
C5 C4 C3 112.4(6) . .
C5 C4 H4A 109.1 . .
C3 C4 H4A 109.1 . .
C5 C4 H4B 109.1 . .
C3 C4 H4B 109.1 . .
H4A C4 H4B 107.9 . .
C6 C5 C4 125.5(6) . .
C6 C5 Rh2 72.7(4) . .
C4 C5 Rh2 109.9(4) . .
C6 C5 H5 113.7 . .
C4 C5 H5 113.7 . .
Rh2 C5 H5 113.7 . .
C5 C6 C7 123.5(7) . .
C5 C6 Rh2 69.6(4) . .
C7 C6 Rh2 112.4(5) . .
C5 C6 H6 114.4 . .
C7 C6 H6 114.4 . .
Rh2 C6 H6 114.4 . .
C6 C7 C8 112.3(6) . .
C6 C7 H7A 109.1 . .
C8 C7 H7A 109.1 . .
C6 C7 H7B 109.1 . .
C8 C7 H7B 109.1 . .
H7A C7 H7B 107.9 . .
C1 C8 C7 113.1(6) . .
C1 C8 H8A 109.0 . .
C7 C8 H8A 109.0 . .
C1 C8 H8B 109.0 . .
C7 C8 H8B 109.0 . .
H8A C8 H8B 107.8 . .
C12 C11 C18 125.0(6) . .
C12 C11 Rh1 71.5(4) . .
C18 C11 Rh1 108.4(4) . .
C12 C11 H11 114.5 . .
C18 C11 H11 114.5 . .
Rh1 C11 H11 114.5 . .
C11 C12 C13 125.4(6) . .
C11 C12 Rh1 70.9(4) . .
C13 C12 Rh1 113.3(4) . .
C11 C12 H12 113.3 . .
C13 C12 H12 113.3 . .
Rh1 C12 H12 113.3 . .
C14 C13 C12 112.7(6) . .
C14 C13 H13A 109.1 . .
C12 C13 H13A 109.1 . .
C14 C13 H13B 109.1 . .
C12 C13 H13B 109.1 . .
H13A C13 H13B 107.8 . .
C13 C14 C15 112.3(6) . .
C13 C14 H14A 109.2 . .
C15 C14 H14A 109.2 . .
C13 C14 H14B 109.2 . .
C15 C14 H14B 109.2 . .
H14A C14 H14B 107.9 . .
C16 C15 C14 125.2(6) . .
C16 C15 Rh1 70.8(4) . .
C14 C15 Rh1 111.2(5) . .
C16 C15 H15 113.9 . .
C14 C15 H15 113.9 . .
Rh1 C15 H15 113.9 . .
C15 C16 C17 123.4(6) . .
C15 C16 Rh1 71.1(4) . .
C17 C16 Rh1 112.6(5) . .
C15 C16 H16 114.1 . .
C17 C16 H16 114.1 . .
Rh1 C16 H16 114.1 . .
C16 C17 C18 111.9(6) . .
C16 C17 H17A 109.2 . .
C18 C17 H17A 109.2 . .
C16 C17 H17B 109.2 . .
C18 C17 H17B 109.2 . .
H17A C17 H17B 107.9 . .
C11 C18 C17 113.2(6) . .
C11 C18 H18A 108.9 . .
C17 C18 H18A 108.9 . .
C11 C18 H18B 108.9 . .
C17 C18 H18B 108.9 . .
H18A C18 H18B 107.8 . .
C22 C21 C26 111.0(6) . .
C22 C21 S1 113.9(5) . .
C26 C21 S1 106.5(5) . .
C22 C21 H21 108.4 . .
C26 C21 H21 108.4 . .
S1 C21 H21 108.4 . .
C21 C22 C23 110.9(6) . .
C21 C22 H22A 109.5 . .
C23 C22 H22A 109.5 . .
C21 C22 H22B 109.5 . .
C23 C22 H22B 109.5 . .
H22A C22 H22B 108.1 . .
C24 C23 C22 112.0(7) . .
C24 C23 H23A 109.2 . .
C22 C23 H23A 109.2 . .
C24 C23 H23B 109.2 . .
C22 C23 H23B 109.2 . .
H23A C23 H23B 107.9 . .
C25 C24 C23 112.0(7) . .
C25 C24 H24A 109.2 . .
C23 C24 H24A 109.2 . .
C25 C24 H24B 109.2 . .
C23 C24 H24B 109.2 . .
H24A C24 H24B 107.9 . .
C24 C25 C26 111.3(7) . .
C24 C25 H25A 109.4 . .
C26 C25 H25A 109.4 . .
C24 C25 H25B 109.4 . .
C26 C25 H25B 109.4 . .
H25A C25 H25B 108.0 . .
C25 C26 C21 111.1(7) . .
C25 C26 H26A 109.4 . .
C21 C26 H26A 109.4 . .
C25 C26 H26B 109.4 . .
C21 C26 H26B 109.4 . .
H26A C26 H26B 108.0 . .
C32 C31 C36 110.8(5) . .
C32 C31 S2 108.8(5) . .
C36 C31 S2 110.7(5) . .
C32 C31 H31 108.8 . .
C36 C31 H31 108.8 . .
S2 C31 H31 108.8 . .
C31 C32 C33 111.9(6) . .
C31 C32 H32A 109.2 . .
C33 C32 H32A 109.2 . .
C31 C32 H32B 109.2 . .
C33 C32 H32B 109.2 . .
H32A C32 H32B 107.9 . .
C34 C33 C32 110.5(6) . .
C34 C33 H33A 109.6 . .
C32 C33 H33A 109.6 . .
C34 C33 H33B 109.6 . .
C32 C33 H33B 109.6 . .
H33A C33 H33B 108.1 . .
C33 C34 C35 111.0(6) . .
C33 C34 H34A 109.4 . .
C35 C34 H34A 109.4 . .
C33 C34 H34B 109.4 . .
C35 C34 H34B 109.4 . .
H34A C34 H34B 108.0 . .
C34 C35 C36 112.1(7) . .
C34 C35 H35A 109.2 . .
C36 C35 H35A 109.2 . .
C34 C35 H35B 109.2 . .
C36 C35 H35B 109.2 . .
H35A C35 H35B 107.9 . .
C35 C36 C31 112.1(7) . .
C35 C36 H36A 109.2 . .
C31 C36 H36A 109.2 . .
C35 C36 H36B 109.2 . .
C31 C36 H36B 109.2 . .
H36A C36 H36B 107.9 . .
C102 C101 H10A 109.5 . .
C102 C101 H10B 109.5 . .
H10A C101 H10B 109.5 . .
C102 C101 H10C 109.5 . .
H10A C101 H10C 109.5 . .
H10B C101 H10C 109.5 . .
C101 C102 C103 141(5) . .
C101 C102 C103 171(5) . 3_556
C103 C102 C103 36(2) . 3_556
C101 C102 H10D 101.8 . .
C103 C102 H10D 101.8 . .
C103 C102 H10D 73.8 3_556 .
C101 C102 H10E 101.8 . .
C103 C102 H10E 101.8 . .
C103 C102 H10E 87.3 3_556 .
H10D C102 H10E 104.7 . .
C103 C103 C102 103(4) 3_556 .
C103 C103 C102 41(4) 3_556 3_556
C102 C103 C102 144(2) . 3_556
C103 C103 H10F 111.2 3_556 .
C102 C103 H10F 111.2 . .
C102 C103 H10F 88.5 3_556 .
C103 C103 H10G 111.2 3_556 .
C102 C103 H10G 111.2 . .
C102 C103 H10G 88.5 3_556 .
H10F C103 H10G 109.1 . .
C21 S1 Rh2 116.0(2) . .
C21 S1 Rh1 125.0(2) . .
Rh2 S1 Rh1 77.45(4) . .
C31 S2 Rh2 110.6(2) . .
C31 S2 Rh1 109.7(2) . .
Rh2 S2 Rh1 77.10(4) . .
C16 Rh1 C15 38.1(3) . .
C16 Rh1 C11 82.4(3) . .
C15 Rh1 C11 98.3(3) . .
C16 Rh1 C12 89.5(3) . .
C15 Rh1 C12 81.4(3) . .
C11 Rh1 C12 37.6(2) . .
C16 Rh1 S1 159.7(2) . .
C15 Rh1 S1 158.4(2) . .
C11 Rh1 S1 98.0(2) . .
C12 Rh1 S1 103.29(18) . .
C16 Rh1 S2 89.59(19) . .
C15 Rh1 S2 92.01(19) . .
C11 Rh1 S2 151.32(19) . .
C12 Rh1 S2 170.49(17) . .
S1 Rh1 S2 80.36(6) . .
C16 Rh1 Rh2 109.30(19) . .
C15 Rh1 Rh2 136.0(2) . .
C11 Rh1 Rh2 105.74(19) . .
C12 Rh1 Rh2 137.60(16) . .
S1 Rh1 Rh2 50.92(4) . .
S2 Rh1 Rh2 51.27(4) . .
C1 Rh2 C5 97.7(3) . .
C1 Rh2 C2 38.3(3) . .
C5 Rh2 C2 82.1(3) . .
C1 Rh2 C6 81.6(3) . .
C5 Rh2 C6 37.6(3) . .
C2 Rh2 C6 90.1(3) . .
C1 Rh2 S1 158.3(2) . .
C5 Rh2 S1 97.41(18) . .
C2 Rh2 S1 160.8(2) . .
C6 Rh2 S1 101.28(19) . .
C1 Rh2 S2 93.32(19) . .
C5 Rh2 S2 150.28(19) . .
C2 Rh2 S2 89.87(19) . .
C6 Rh2 S2 171.81(18) . .
S1 Rh2 S2 81.09(6) . .
C1 Rh2 Rh1 137.6(2) . .
C5 Rh2 Rh1 104.49(18) . .
C2 Rh2 Rh1 109.7(2) . .
C6 Rh2 Rh1 135.68(18) . .
S1 Rh2 Rh1 51.63(4) . .
S2 Rh2 Rh1 51.63(4) . .

loop_
_geom_bond_atom_site_label_1
_geom_bond_atom_site_label_2
_geom_bond_distance
_geom_bond_site_symmetry_2
C1 C2 1.403(10) .
C1 C8 1.502(10) .
C1 Rh2 2.128(6) .
C1 H1 1.0000 .
C2 C3 1.526(10) .
C2 Rh2 2.153(6) .
C2 H2 1.0000 .
C3 C4 1.538(10) .
C3 H3A 0.9900 .
C3 H3B 0.9900 .
C4 C5 1.521(9) .
C4 H4A 0.9900 .
C4 H4B 0.9900 .
C5 C6 1.389(10) .
C5 Rh2 2.132(6) .
C5 H5 1.0000 .
C6 C7 1.525(9) .
C6 Rh2 2.172(7) .
C6 H6 1.0000 .
C7 C8 1.548(10) .
C7 H7A 0.9900 .
C7 H7B 0.9900 .
C8 H8A 0.9900 .
C8 H8B 0.9900 .
C11 C12 1.384(9) .
C11 C18 1.512(10) .
C11 Rh1 2.141(6) .
C11 H11 1.0000 .
C12 C13 1.536(9) .
C12 Rh1 2.149(6) .
C12 H12 1.0000 .
C13 C14 1.527(10) .
C13 H13A 0.9900 .
C13 H13B 0.9900 .
C14 C15 1.535(10) .
C14 H14A 0.9900 .
C14 H14B 0.9900 .
C15 C16 1.390(10) .
C15 Rh1 2.132(6) .
C15 H15 1.0000 .
C16 C17 1.519(10) .
C16 Rh1 2.129(6) .
C16 H16 1.0000 .
C17 C18 1.532(10) .
C17 H17A 0.9900 .
C17 H17B 0.9900 .
C18 H18A 0.9900 .
C18 H18B 0.9900 .
C21 C22 1.522(10) .
C21 C26 1.551(10) .
C21 S1 1.849(6) .
C21 H21 1.0000 .
C22 C23 1.521(10) .
C22 H22A 0.9900 .
C22 H22B 0.9900 .
C23 C24 1.519(12) .
C23 H23A 0.9900 .
C23 H23B 0.9900 .
C24 C25 1.503(12) .
C24 H24A 0.9900 .
C24 H24B 0.9900 .
C25 C26 1.539(11) .
C25 H25A 0.9900 .
C25 H25B 0.9900 .
C26 H26A 0.9900 .
C26 H26B 0.9900 .
C31 C32 1.506(10) .
C31 C36 1.517(10) .
C31 S2 1.840(6) .
C31 H31 1.0000 .
C32 C33 1.553(10) .
C32 H32A 0.9900 .
C32 H32B 0.9900 .
C33 C34 1.497(10) .
C33 H33A 0.9900 .
C33 H33B 0.9900 .
C34 C35 1.510(11) .
C34 H34A 0.9900 .
C34 H34B 0.9900 .
C35 C36 1.506(11) .
C35 H35A 0.9900 .
C35 H35B 0.9900 .
C36 H36A 0.9900 .
C36 H36B 0.9900 .
C101 C102 1.14(3) .
C101 H10A 0.9800 .
C101 H10B 0.9800 .
C101 H10C 0.9800 .
C102 C103 1.18(5) .
C102 C103 1.75(6) 3_556
C102 H10D 0.9900 .
C102 H10E 0.9900 .
C103 C103 1.06(8) 3_556
C103 C102 1.75(6) 3_556
C103 H10F 0.9900 .
C103 H10G 0.9900 .
S1 Rh2 2.3443(16) .
S1 Rh1 2.3679(16) .
S2 Rh2 2.3592(16) .
S2 Rh1 2.3710(16) .
Rh1 Rh2 2.9480(6) .

loop_
_geom_torsion_atom_site_label_1
_geom_torsion_atom_site_label_2
_geom_torsion_atom_site_label_3
_geom_torsion_atom_site_label_4
_geom_torsion
_geom_torsion_site_symmetry_1
_geom_torsion_site_symmetry_4
C8 C1 C2 C3 -0.8(10) . .
Rh2 C1 C2 C3 -104.5(6) . .
C8 C1 C2 Rh2 103.6(7) . .
C1 C2 C3 C4 93.8(8) . .
Rh2 C2 C3 C4 14.2(8) . .
C2 C3 C4 C5 -33.2(9) . .
C3 C4 C5 C6 -46.5(9) . .
C3 C4 C5 Rh2 36.0(7) . .
C4 C5 C6 C7 -1.5(11) . .
Rh2 C5 C6 C7 -104.1(6) . .
C4 C5 C6 Rh2 102.5(6) . .
C5 C6 C7 C8 91.9(8) . .
Rh2 C6 C7 C8 12.2(8) . .
C2 C1 C8 C7 -48.5(9) . .
Rh2 C1 C8 C7 33.8(8) . .
C6 C7 C8 C1 -30.2(9) . .
C18 C11 C12 C13 5.6(10) . .
Rh1 C11 C12 C13 105.5(6) . .
C18 C11 C12 Rh1 -99.9(6) . .
C11 C12 C13 C14 -93.7(8) . .
Rh1 C12 C13 C14 -11.3(8) . .
C12 C13 C14 C15 29.2(8) . .
C13 C14 C15 C16 47.4(9) . .
C13 C14 C15 Rh1 -33.5(7) . .
C14 C15 C16 C17 2.2(10) . .
Rh1 C15 C16 C17 105.2(6) . .
C14 C15 C16 Rh1 -102.9(6) . .
C15 C16 C17 C18 -95.0(8) . .
Rh1 C16 C17 C18 -13.4(8) . .
C12 C11 C18 C17 42.9(9) . .
Rh1 C11 C18 C17 -37.0(7) . .
C16 C17 C18 C11 33.7(9) . .
C26 C21 C22 C23 -55.2(8) . .
S1 C21 C22 C23 -175.4(5) . .
C21 C22 C23 C24 55.7(9) . .
C22 C23 C24 C25 -55.7(9) . .
C23 C24 C25 C26 54.7(10) . .
C24 C25 C26 C21 -54.3(9) . .
C22 C21 C26 C25 54.7(8) . .
S1 C21 C26 C25 179.2(5) . .
C36 C31 C32 C33 -53.7(8) . .
S2 C31 C32 C33 -175.6(5) . .
C31 C32 C33 C34 55.6(9) . .
C32 C33 C34 C35 -55.7(9) . .
C33 C34 C35 C36 56.2(11) . .
C34 C35 C36 C31 -54.8(11) . .
C32 C31 C36 C35 53.5(10) . .
S2 C31 C36 C35 174.2(7) . .
C101 C102 C103 C103 -166(9) . 3_556
C101 C102 C103 C102 -166(9) . 3_556
C103 C102 C103 C102 0.000(6) 3_556 3_556
C22 C21 S1 Rh2 -141.1(4) . .
C26 C21 S1 Rh2 96.2(4) . .
C22 C21 S1 Rh1 -48.4(6) . .
C26 C21 S1 Rh1 -171.1(4) . .
C32 C31 S2 Rh2 -168.1(4) . .
C36 C31 S2 Rh2 70.0(6) . .
C32 C31 S2 Rh1 -84.9(5) . .
C36 C31 S2 Rh1 153.2(5) . .
